data_4002684
loop_
_publ_author_name
'Thompson, Anthony B.'
'Pahls, Dale R.'
'Bernales, Varinia'
'Gallington, Leighanne C.'
'Malonzo, Camille D.'
'Webber, Thomas'
'Tereniak, Stephen J.'
'Wang, Timothy C.'
'Desai, Sai Puneet'
'Li, Zhanyong'
'Kim, In Soo'
'Gagliardi, Laura'
'Penn, R. Lee'
'Chapman, Karena W.'
'Stein, Andreas'
'Farha, Omar K.'
'Hupp, Joseph T.'
'Martinson, Alex B. F.'
'Lu, Connie C.'

_publ_section_title
;
 Installing Heterobimetallic Cobalt--Aluminum Single Sites on a Metal
 Organic Framework Support
;
_journal_issue 18
_journal_name_full 'Chemistry of Materials'
_journal_page_first 6753
_journal_paper_doi 10.1021/acs.chemmater.6b03244
_journal_volume 28
_journal_year 2016
_chemical_formula_moiety 'C28 H33 Al Co N7'
_chemical_formula_sum 'C28 H33 Al Co N7'
_chemical_formula_weight 553.52
_chemical_name_common (py3tren)AlCoMe
_chemical_name_systematic (py3tren)AlCoMe
_space_group_crystal_system triclinic
_space_group_IT_number 2
_space_group_name_Hall '-P 1'
_space_group_name_H-M_alt 'P -1'
_symmetry_space_group_name_Hall '-P 1'
_symmetry_space_group_name_H-M 'P -1'
_atom_sites_solution_hydrogens geom
_audit_creation_method SHELXL-2014/7
_cell_angle_alpha 78.924(2)
_cell_angle_beta 72.613(2)
_cell_angle_gamma 81.559(2)
_cell_formula_units_Z 2
_cell_length_a 9.3796(15)
_cell_length_b 10.5780(17)
_cell_length_c 14.373(2)
_cell_measurement_reflns_used 3511
_cell_measurement_temperature 173(2)
_cell_measurement_theta_max 24.04
_cell_measurement_theta_min 2.28
_cell_volume 1329.4(4)
_computing_structure_refinement 'SHELXL-2014/7 (Sheldrick, 2014)'
_diffrn_ambient_temperature 173(2)
_diffrn_measured_fraction_theta_full 0.996
_diffrn_measured_fraction_theta_max 0.992
_diffrn_measurement_device_type 'Bruker SMART Platform CCD'
_diffrn_radiation_type MoK\a
_diffrn_radiation_wavelength 0.71073
_diffrn_reflns_av_R_equivalents 0.0389
_diffrn_reflns_av_unetI/netI 0.0501
_diffrn_reflns_Laue_measured_fraction_full 0.996
_diffrn_reflns_Laue_measured_fraction_max 0.992
_diffrn_reflns_limit_h_max 11
_diffrn_reflns_limit_h_min -11
_diffrn_reflns_limit_k_max 13
_diffrn_reflns_limit_k_min -13
_diffrn_reflns_limit_l_max 17
_diffrn_reflns_limit_l_min -17
_diffrn_reflns_number 14052
_diffrn_reflns_point_group_measured_fraction_full 0.996
_diffrn_reflns_point_group_measured_fraction_max 0.992
_diffrn_reflns_theta_full 25.242
_diffrn_reflns_theta_max 26.372
_diffrn_reflns_theta_min 1.503
_diffrn_source normal
_exptl_absorpt_coefficient_mu 0.710
_exptl_absorpt_correction_type multi-scan
_exptl_absorpt_process_details 'SADABS, R. Blessing, 1995'
_exptl_crystal_colour red
_exptl_crystal_density_diffrn 1.383
_exptl_crystal_description block
_exptl_crystal_F_000 580
_exptl_crystal_size_max 0.150
_exptl_crystal_size_mid 0.120
_exptl_crystal_size_min 0.060
_exptl_transmission_factor_max 0.7456
_exptl_transmission_factor_min 0.6153
_refine_diff_density_max 0.560
_refine_diff_density_min -0.321
_refine_diff_density_rms 0.058
_refine_ls_extinction_method none
_refine_ls_goodness_of_fit_ref 1.026
_refine_ls_hydrogen_treatment constr
_refine_ls_matrix_type full
_refine_ls_number_parameters 366
_refine_ls_number_reflns 5394
_refine_ls_number_restraints 24
_refine_ls_restrained_S_all 1.024
_refine_ls_R_factor_all 0.0595
_refine_ls_R_factor_gt 0.0401
_refine_ls_shift/su_max 0.001
_refine_ls_shift/su_mean 0.000
_refine_ls_structure_factor_coef Fsqd
_refine_ls_weighting_details 'w=1/[\s^2^(Fo^2^)+(0.0447P)^2^+0.2603P] where P=(Fo^2^+2Fc^2^)/3'
_refine_ls_weighting_scheme calc
_refine_ls_wR_factor_gt 0.0892
_refine_ls_wR_factor_ref 0.0990
_reflns_Friedel_coverage 0.000
_reflns_number_gt 4102
_reflns_number_total 5394
_reflns_threshold_expression 'I > 2\s(I)'
_cod_data_source_file cm6b03244_si_002.cif
_cod_data_source_block 14109_2m_a
_cod_database_code 4002684
_shelx_shelxl_version_number 2014/7
_shelx_space_group_comment
;
The symmetry employed for this shelxl refinement is uniquely defined
by the following loop, which should always be used as a source of
symmetry information in preference to the above space-group names.
They are only intended as comments.
;
_shelx_estimated_absorpt_t_min 0.901
_shelx_estimated_absorpt_t_max 0.959

loop_
_space_group_symop_operation_xyz
'x, y, z'
'-x, -y, -z'

loop_
_atom_site_label
_atom_site_type_symbol
_atom_site_fract_x
_atom_site_fract_y
_atom_site_fract_z
_atom_site_U_iso_or_equiv
_atom_site_adp_type
_atom_site_occupancy
_atom_site_site_symmetry_order
_atom_site_calc_flag
_atom_site_refinement_flags_posn
_atom_site_refinement_flags_adp
_atom_site_refinement_flags_occupancy
_atom_site_disorder_assembly
_atom_site_disorder_group
Al1 Al 0.29089(7) 0.01963(7) 0.20782(5) 0.02630(17) Uani 1 1 d . . . . .
Co1 Co 0.43937(3) 0.00788(3) 0.30595(2) 0.02643(11) Uani 1 1 d . . . . .
C3 C 0.1215(3) 0.1118(2) 0.38167(17) 0.0293(5) Uani 1 1 d . . . . .
C4 C 0.0004(3) 0.1690(2) 0.44998(19) 0.0387(6) Uani 1 1 d . . . . .
H4 H -0.0950 0.1881 0.4376 0.046 Uiso 1 1 calc R U . . .
C5 C 0.0196(3) 0.1972(3) 0.5339(2) 0.0466(7) Uani 1 1 d . . . . .
H5 H -0.0621 0.2368 0.5795 0.056 Uiso 1 1 calc R U . . .
C6 C 0.1591(3) 0.1679(3) 0.55276(19) 0.0447(7) Uani 1 1 d . . . . .
H6 H 0.1750 0.1873 0.6106 0.054 Uiso 1 1 calc R U . . .
C7 C 0.2727(3) 0.1100(2) 0.48469(17) 0.0359(6) Uani 1 1 d . . . . .
H7 H 0.3674 0.0881 0.4980 0.043 Uiso 1 1 calc R U . . .
N3 N 0.2592(2) 0.08225(18) 0.40029(13) 0.0273(4) Uani 1 1 d . . . . .
C10 C 0.4741(2) 0.2211(2) 0.14190(17) 0.0294(5) Uani 1 1 d . . . . .
C11 C 0.5357(3) 0.3354(3) 0.08680(19) 0.0381(6) Uani 1 1 d . . . . .
H11 H 0.5241 0.3656 0.0226 0.046 Uiso 1 1 calc R U . . .
C12 C 0.6127(3) 0.4034(3) 0.1257(2) 0.0469(7) Uani 1 1 d . . . . .
H12 H 0.6531 0.4810 0.0888 0.056 Uiso 1 1 calc R U . . .
C13 C 0.6309(3) 0.3583(3) 0.2188(2) 0.0467(7) Uani 1 1 d . . . . .
H13 H 0.6833 0.4041 0.2470 0.056 Uiso 1 1 calc R U . . .
C14 C 0.5715(3) 0.2462(3) 0.26911(19) 0.0373(6) Uani 1 1 d . . . . .
H14 H 0.5851 0.2153 0.3327 0.045 Uiso 1 1 calc R U . . .
N5 N 0.4946(2) 0.17622(19) 0.23466(14) 0.0283(4) Uani 1 1 d . . . . .
C17 C 0.3445(3) -0.2337(2) 0.28990(18) 0.0319(6) Uani 1 1 d . . . . .
C18 C 0.3309(3) -0.3673(2) 0.3169(2) 0.0409(6) Uani 1 1 d . . . . .
H18 H 0.3083 -0.4133 0.2733 0.049 Uiso 1 1 calc R U . . .
C19 C 0.3496(3) -0.4320(3) 0.4054(2) 0.0476(7) Uani 1 1 d . . . . .
H19 H 0.3390 -0.5221 0.4234 0.057 Uiso 1 1 calc R U . . .
C20 C 0.3843(3) -0.3641(3) 0.4682(2) 0.0450(7) Uani 1 1 d . . . . .
H20 H 0.3938 -0.4056 0.5311 0.054 Uiso 1 1 calc R U . . .
C21 C 0.4045(3) -0.2358(3) 0.43669(19) 0.0363(6) Uani 1 1 d . . . . .
H21 H 0.4325 -0.1910 0.4788 0.044 Uiso 1 1 calc R U . . .
N7 N 0.3879(2) -0.16832(19) 0.35064(14) 0.0296(5) Uani 1 1 d . . . . .
C22 C 0.6319(3) -0.0636(3) 0.22674(19) 0.0389(6) Uani 1 1 d . . . . .
H22A H 0.7050 -0.0798 0.2652 0.058 Uiso 1 1 calc R U . . .
H22B H 0.6682 -0.0018 0.1667 0.058 Uiso 1 1 calc R U . . .
H22C H 0.6188 -0.1450 0.2086 0.058 Uiso 1 1 calc R U . . .
C23 C -0.0351(5) 0.4931(4) 0.3139(3) 0.0718(11) Uani 1 1 d . . . . .
H23 H -0.0520 0.4691 0.3832 0.086 Uiso 1 1 calc R U . . .
C24 C 0.0907(4) 0.4393(3) 0.2492(3) 0.0724(11) Uani 1 1 d . . . . .
H24 H 0.1598 0.3773 0.2741 0.087 Uiso 1 1 calc R U . . .
C25 C 0.1145(4) 0.4756(3) 0.1505(3) 0.0702(10) Uani 1 1 d . . . . .
H25 H 0.2010 0.4394 0.1063 0.084 Uiso 1 1 calc R U . . .
C26 C 0.0150(4) 0.5637(3) 0.1142(3) 0.0649(9) Uani 1 1 d . . . . .
H26 H 0.0325 0.5889 0.0449 0.078 Uiso 1 1 calc R U . . .
C27 C -0.1084(4) 0.6153(3) 0.1768(3) 0.0598(9) Uani 1 1 d . . . . .
H27 H -0.1774 0.6759 0.1507 0.072 Uiso 1 1 calc R U . . .
C28 C -0.1356(4) 0.5821(3) 0.2760(3) 0.0611(9) Uani 1 1 d . . . . .
H28 H -0.2227 0.6194 0.3190 0.073 Uiso 1 1 calc R U . . .
C50 C 0.2190(4) -0.0978(3) 0.0691(2) 0.0367(8) Uani 0.734(3) 1 d D . P A 1
H50A H 0.3124 -0.0855 0.0147 0.044 Uiso 0.734(3) 1 calc R U P A 1
H50B H 0.1416 -0.1176 0.0413 0.044 Uiso 0.734(3) 1 calc R U P A 1
C51 C 0.2478(8) -0.2108(7) 0.1479(7) 0.0364(14) Uani 0.734(3) 1 d D . P A 1
H51A H 0.1519 -0.2435 0.1899 0.044 Uiso 0.734(3) 1 calc R U P A 1
H51B H 0.3124 -0.2825 0.1165 0.044 Uiso 0.734(3) 1 calc R U P A 1
C52 C 0.0095(3) 0.0232(4) 0.1771(3) 0.0359(8) Uani 0.734(3) 1 d D . P A 1
H52A H -0.0127 -0.0666 0.2071 0.043 Uiso 0.734(3) 1 calc R U P A 1
H52B H -0.0600 0.0587 0.1364 0.043 Uiso 0.734(3) 1 calc R U P A 1
C53 C -0.0158(12) 0.1061(15) 0.2599(6) 0.0361(16) Uani 0.734(3) 1 d D . P A 1
H53A H -0.0307 0.1993 0.2339 0.043 Uiso 0.734(3) 1 calc R U P A 1
H53B H -0.1053 0.0823 0.3148 0.043 Uiso 0.734(3) 1 calc R U P A 1
C54 C 0.1933(4) 0.1445(4) 0.0408(3) 0.0372(9) Uani 0.734(3) 1 d D . P A 1
H54A H 0.1214 0.2160 0.0673 0.045 Uiso 0.734(3) 1 calc R U P A 1
H54B H 0.1755 0.1331 -0.0214 0.045 Uiso 0.734(3) 1 calc R U P A 1
C55 C 0.3551(13) 0.1798(13) 0.0195(9) 0.0353(13) Uani 0.734(3) 1 d D . P A 1
H55A H 0.4248 0.1303 -0.0304 0.042 Uiso 0.734(3) 1 calc R U P A 1
H55B H 0.3608 0.2733 -0.0060 0.042 Uiso 0.734(3) 1 calc R U P A 1
N56 N 0.1675(6) 0.0231(5) 0.1133(4) 0.0295(8) Uani 0.734(3) 1 d D . P A 1
N57 N 0.3225(7) -0.1607(9) 0.2070(6) 0.0307(13) Uani 0.734(3) 1 d D . P A 1
N58 N 0.395(2) 0.1471(18) 0.1128(12) 0.0304(8) Uani 0.734(3) 1 d D . P A 1
N59 N 0.1193(16) 0.0782(16) 0.2936(9) 0.0305(13) Uani 0.734(3) 1 d D . P A 1
C50' C 0.0913(10) -0.0912(9) 0.1356(7) 0.0367(8) Uani 0.266(3) 1 d D . P A 2
H50P H 0.0673 -0.1014 0.0750 0.044 Uiso 0.266(3) 1 calc R U P A 2
H50Q H -0.0014 -0.0991 0.1911 0.044 Uiso 0.266(3) 1 calc R U P A 2
C51' C 0.213(3) -0.199(2) 0.157(2) 0.0364(14) Uani 0.266(3) 1 d D . P A 2
H51P H 0.1662 -0.2790 0.1924 0.044 Uiso 0.266(3) 1 calc R U P A 2
H51Q H 0.2855 -0.2182 0.0939 0.044 Uiso 0.266(3) 1 calc R U P A 2
C52' C 0.0180(9) 0.1397(10) 0.1549(7) 0.0359(8) Uani 0.266(3) 1 d D . P A 2
H52P H -0.0687 0.1294 0.1321 0.043 Uiso 0.266(3) 1 calc R U P A 2
H52Q H 0.0510 0.2269 0.1258 0.043 Uiso 0.266(3) 1 calc R U P A 2
C53' C -0.028(4) 0.125(5) 0.2695(14) 0.0361(16) Uani 0.266(3) 1 d D . P A 2
H53P H -0.0832 0.2059 0.2916 0.043 Uiso 0.266(3) 1 calc R U P A 2
H53Q H -0.0943 0.0539 0.2988 0.043 Uiso 0.266(3) 1 calc R U P A 2
C54' C 0.2404(12) 0.0821(12) 0.0220(8) 0.0372(9) Uani 0.266(3) 1 d D . P A 2
H54P H 0.1767 0.1185 -0.0225 0.045 Uiso 0.266(3) 1 calc R U P A 2
H54Q H 0.3054 0.0071 -0.0043 0.045 Uiso 0.266(3) 1 calc R U P A 2
C55' C 0.340(4) 0.186(4) 0.024(3) 0.0353(13) Uani 0.266(3) 1 d D . P A 2
H55P H 0.4285 0.1902 -0.0344 0.042 Uiso 0.266(3) 1 calc R U P A 2
H55Q H 0.2819 0.2723 0.0238 0.042 Uiso 0.266(3) 1 calc R U P A 2
N56' N 0.1434(18) 0.0385(13) 0.1227(13) 0.0295(8) Uani 0.266(3) 1 d D . P A 2
N57' N 0.288(3) -0.152(3) 0.216(2) 0.0307(13) Uani 0.266(3) 1 d D . P A 2
N58' N 0.386(6) 0.147(5) 0.115(3) 0.0304(8) Uani 0.266(3) 1 d D . P A 2
N59' N 0.111(5) 0.095(5) 0.300(3) 0.0305(13) Uani 0.266(3) 1 d D . P A 2

loop_
_atom_site_aniso_label
_atom_site_aniso_U_11
_atom_site_aniso_U_22
_atom_site_aniso_U_33
_atom_site_aniso_U_23
_atom_site_aniso_U_13
_atom_site_aniso_U_12
Al1 0.0235(4) 0.0330(4) 0.0256(4) -0.0041(3) -0.0107(3) -0.0054(3)
Co1 0.02100(17) 0.0338(2) 0.02657(18) -0.00507(14) -0.00938(13) -0.00310(13)
C3 0.0242(12) 0.0296(13) 0.0302(13) 0.0007(10) -0.0058(10) -0.0016(10)
C4 0.0310(14) 0.0387(15) 0.0377(15) 0.0001(12) -0.0020(11) 0.0005(11)
C5 0.0469(17) 0.0420(17) 0.0398(16) -0.0104(13) 0.0046(13) 0.0009(13)
C6 0.0618(19) 0.0458(17) 0.0264(14) -0.0116(12) -0.0070(13) -0.0080(14)
C7 0.0387(15) 0.0428(16) 0.0281(13) -0.0059(12) -0.0100(11) -0.0077(12)
N3 0.0282(11) 0.0299(11) 0.0233(10) -0.0025(8) -0.0060(8) -0.0065(8)
C10 0.0208(12) 0.0362(14) 0.0308(13) -0.0052(11) -0.0057(10) -0.0041(10)
C11 0.0380(15) 0.0427(16) 0.0312(14) -0.0002(12) -0.0066(11) -0.0103(12)
C12 0.0488(17) 0.0426(17) 0.0501(18) -0.0028(14) -0.0095(14) -0.0215(14)
C13 0.0486(17) 0.0487(18) 0.0501(18) -0.0082(14) -0.0171(14) -0.0198(14)
C14 0.0357(14) 0.0439(16) 0.0391(15) -0.0085(12) -0.0166(12) -0.0092(12)
N5 0.0213(10) 0.0364(12) 0.0297(11) -0.0073(9) -0.0083(8) -0.0057(8)
C17 0.0268(13) 0.0318(14) 0.0379(14) -0.0081(11) -0.0104(11) 0.0009(10)
C18 0.0371(15) 0.0329(15) 0.0547(18) -0.0122(13) -0.0153(13) 0.0029(12)
C19 0.0437(16) 0.0306(15) 0.065(2) -0.0002(14) -0.0179(15) 0.0043(12)
C20 0.0429(16) 0.0402(16) 0.0485(17) 0.0037(13) -0.0189(14) 0.0056(13)
C21 0.0300(13) 0.0408(15) 0.0384(15) -0.0007(12) -0.0162(11) 0.0029(11)
N7 0.0218(10) 0.0337(11) 0.0339(11) -0.0036(9) -0.0108(9) -0.0001(8)
C22 0.0229(13) 0.0509(17) 0.0395(15) -0.0044(13) -0.0067(11) -0.0003(11)
C23 0.101(3) 0.065(2) 0.059(2) 0.0075(19) -0.032(2) -0.043(2)
C24 0.066(2) 0.0368(19) 0.120(4) 0.010(2) -0.045(2) -0.0114(17)
C25 0.071(2) 0.048(2) 0.089(3) -0.023(2) -0.008(2) -0.0105(18)
C26 0.089(3) 0.060(2) 0.057(2) -0.0139(18) -0.027(2) -0.020(2)
C27 0.063(2) 0.0442(19) 0.085(3) -0.0099(18) -0.037(2) -0.0077(16)
C28 0.057(2) 0.051(2) 0.078(3) -0.0242(18) -0.0069(19) -0.0172(16)
C50 0.0356(18) 0.049(2) 0.0332(18) -0.0128(16) -0.0152(14) -0.0081(16)
C51 0.034(4) 0.041(2) 0.042(3) -0.0151(17) -0.016(3) -0.0051(19)
C52 0.0219(16) 0.049(2) 0.0402(19) -0.0011(16) -0.0157(14) -0.0061(15)
C53 0.018(2) 0.051(5) 0.038(2) -0.0039(17) -0.0086(18) -0.002(2)
C54 0.035(2) 0.046(3) 0.034(2) 0.0014(19) -0.0188(17) -0.0047(18)
C55 0.033(3) 0.045(2) 0.0288(18) -0.0001(13) -0.012(2) -0.009(2)
N56 0.025(2) 0.0365(17) 0.0295(16) -0.0061(12) -0.0110(14) -0.0042(14)
N57 0.029(4) 0.0342(18) 0.035(2) -0.0104(14) -0.015(3) -0.002(2)
N58 0.029(2) 0.0408(12) 0.0249(12) -0.0020(10) -0.0108(15) -0.0099(14)
N59 0.019(2) 0.044(5) 0.0282(18) -0.0061(15) -0.0080(17) 0.0001(19)
C50' 0.0356(18) 0.049(2) 0.0332(18) -0.0128(16) -0.0152(14) -0.0081(16)
C51' 0.034(4) 0.041(2) 0.042(3) -0.0151(17) -0.016(3) -0.0051(19)
C52' 0.0219(16) 0.049(2) 0.0402(19) -0.0011(16) -0.0157(14) -0.0061(15)
C53' 0.018(2) 0.051(5) 0.038(2) -0.0039(17) -0.0086(18) -0.002(2)
C54' 0.035(2) 0.046(3) 0.034(2) 0.0014(19) -0.0188(17) -0.0047(18)
C55' 0.033(3) 0.045(2) 0.0288(18) -0.0001(13) -0.012(2) -0.009(2)
N56' 0.025(2) 0.0365(17) 0.0295(16) -0.0061(12) -0.0110(14) -0.0042(14)
N57' 0.029(4) 0.0342(18) 0.035(2) -0.0104(14) -0.015(3) -0.002(2)
N58' 0.029(2) 0.0408(12) 0.0249(12) -0.0020(10) -0.0108(15) -0.0099(14)
N59' 0.019(2) 0.044(5) 0.0282(18) -0.0061(15) -0.0080(17) 0.0001(19)

loop_
_atom_type_symbol
_atom_type_description
_atom_type_scat_dispersion_real
_atom_type_scat_dispersion_imag
_atom_type_scat_source
C C 0.0033 0.0016 'International Tables Vol C Tables 4.2.6.8 and 6.1.1.4'
H H 0.0000 0.0000 'International Tables Vol C Tables 4.2.6.8 and 6.1.1.4'
N N 0.0061 0.0033 'International Tables Vol C Tables 4.2.6.8 and 6.1.1.4'
Al Al 0.0645 0.0514 'International Tables Vol C Tables 4.2.6.8 and 6.1.1.4'
Co Co 0.3494 0.9721 'International Tables Vol C Tables 4.2.6.8 and 6.1.1.4'

loop_
_geom_angle_atom_site_label_1
_geom_angle_atom_site_label_2
_geom_angle_atom_site_label_3
_geom_angle
N57' Al1 N58' 135(2)
N59 Al1 N58 115.6(7)
N59 Al1 N57 116.5(6)
N58 Al1 N57 126.5(7)
N57' Al1 N59' 111.5(17)
N58' Al1 N59' 110.4(19)
N59 Al1 N56 87.4(3)
N58 Al1 N56 86.0(3)
N57 Al1 N56 85.3(2)
N57' Al1 N56' 85.7(7)
N58' Al1 N56' 85.7(9)
N59' Al1 N56' 81.4(8)
N57' Al1 Co1 96.6(6)
N59 Al1 Co1 96.3(3)
N58' Al1 Co1 94.7(8)
N58 Al1 Co1 93.3(3)
N57 Al1 Co1 92.2(2)
N59' Al1 Co1 94.9(7)
N56 Al1 Co1 176.19(13)
N56' Al1 Co1 176.2(4)
N7 Co1 N5 168.22(8)
N7 Co1 C22 87.11(10)
N5 Co1 C22 86.96(10)
N7 Co1 N3 94.18(8)
N5 Co1 N3 93.12(8)
C22 Co1 N3 171.83(9)
N7 Co1 Al1 85.17(6)
N5 Co1 Al1 86.15(6)
C22 Co1 Al1 102.21(8)
N3 Co1 Al1 85.95(6)
N59' C3 N3 118.3(16)
N3 C3 N59 113.3(5)
N59' C3 C4 121.6(15)
N3 C3 C4 119.9(2)
N59 C3 C4 126.8(5)
C5 C4 C3 120.3(2)
C5 C4 H4 119.9
C3 C4 H4 119.9
C4 C5 C6 119.9(2)
C4 C5 H5 120.0
C6 C5 H5 120.0
C7 C6 C5 117.5(2)
C7 C6 H6 121.2
C5 C6 H6 121.2
N3 C7 C6 124.4(2)
N3 C7 H7 117.8
C6 C7 H7 117.8
C7 N3 C3 117.9(2)
C7 N3 Co1 119.04(16)
C3 N3 Co1 123.00(15)
N58 C10 N5 114.7(6)
N5 C10 N58' 114.1(15)
N58 C10 C11 125.9(6)
N5 C10 C11 119.4(2)
N58' C10 C11 126.5(15)
C12 C11 C10 120.3(2)
C12 C11 H11 119.9
C10 C11 H11 119.9
C11 C12 C13 119.8(3)
C11 C12 H12 120.1
C13 C12 H12 120.1
C14 C13 C12 118.1(2)
C14 C13 H13 120.9
C12 C13 H13 120.9
N5 C14 C13 124.5(2)
N5 C14 H14 117.7
C13 C14 H14 117.7
C14 N5 C10 118.0(2)
C14 N5 Co1 120.08(17)
C10 N5 Co1 121.47(15)
N57 C17 N7 115.1(4)
N57 C17 C18 125.5(4)
N7 C17 C18 119.4(2)
N7 C17 N57' 114.3(11)
C18 C17 N57' 125.0(12)
C19 C18 C17 120.9(3)
C19 C18 H18 119.5
C17 C18 H18 119.5
C18 C19 C20 119.1(3)
C18 C19 H19 120.4
C20 C19 H19 120.4
C21 C20 C19 118.0(3)
C21 C20 H20 121.0
C19 C20 H20 121.0
N7 C21 C20 125.0(3)
N7 C21 H21 117.5
C20 C21 H21 117.5
C21 N7 C17 117.3(2)
C21 N7 Co1 122.01(17)
C17 N7 Co1 120.41(16)
Co1 C22 H22A 109.5
Co1 C22 H22B 109.5
H22A C22 H22B 109.5
Co1 C22 H22C 109.5
H22A C22 H22C 109.5
H22B C22 H22C 109.5
C28 C23 C24 119.1(3)
C28 C23 H23 120.4
C24 C23 H23 120.4
C25 C24 C23 119.8(3)
C25 C24 H24 120.1
C23 C24 H24 120.1
C24 C25 C26 120.4(4)
C24 C25 H25 119.8
C26 C25 H25 119.8
C27 C26 C25 120.0(3)
C27 C26 H26 120.0
C25 C26 H26 120.0
C26 C27 C28 121.3(3)
C26 C27 H27 119.3
C28 C27 H27 119.3
C27 C28 C23 119.3(3)
C27 C28 H28 120.4
C23 C28 H28 120.4
N56 C50 C51 110.1(4)
N56 C50 H50A 109.6
C51 C50 H50A 109.6
N56 C50 H50B 109.6
C51 C50 H50B 109.6
H50A C50 H50B 108.2
N57 C51 C50 106.7(6)
N57 C51 H51A 110.4
C50 C51 H51A 110.4
N57 C51 H51B 110.4
C50 C51 H51B 110.4
H51A C51 H51B 108.6
N56 C52 C53 110.7(6)
N56 C52 H52A 109.5
C53 C52 H52A 109.5
N56 C52 H52B 109.5
C53 C52 H52B 109.5
H52A C52 H52B 108.1
N59 C53 C52 105.9(6)
N59 C53 H53A 110.6
C52 C53 H53A 110.6
N59 C53 H53B 110.6
C52 C53 H53B 110.6
H53A C53 H53B 108.7
N56 C54 C55 110.9(6)
N56 C54 H54A 109.5
C55 C54 H54A 109.5
N56 C54 H54B 109.5
C55 C54 H54B 109.5
H54A C54 H54B 108.0
N58 C55 C54 107.0(7)
N58 C55 H55A 110.3
C54 C55 H55A 110.3
N58 C55 H55B 110.3
C54 C55 H55B 110.3
H55A C55 H55B 108.6
C50 N56 C54 114.4(4)
C50 N56 C52 112.1(4)
C54 N56 C52 112.2(4)
C50 N56 Al1 106.0(3)
C54 N56 Al1 107.0(3)
C52 N56 Al1 104.4(3)
C17 N57 C51 120.0(8)
C17 N57 Al1 115.6(5)
C51 N57 Al1 116.4(5)
C10 N58 C55 123.6(9)
C10 N58 Al1 118.0(9)
C55 N58 Al1 116.7(6)
C3 N59 C53 121.0(7)
C3 N59 Al1 121.0(8)
C53 N59 Al1 117.3(5)
N56' C50' C51' 110.8(13)
N56' C50' H50P 109.5
C51' C50' H50P 109.5
N56' C50' H50Q 109.5
C51' C50' H50Q 109.5
H50P C50' H50Q 108.1
N57' C51' C50' 107.2(14)
N57' C51' H51P 110.3
C50' C51' H51P 110.3
N57' C51' H51Q 110.3
C50' C51' H51Q 110.3
H51P C51' H51Q 108.5
N56' C52' C53' 108.8(15)
N56' C52' H52P 109.9
C53' C52' H52P 109.9
N56' C52' H52Q 109.9
C53' C52' H52Q 109.9
H52P C52' H52Q 108.3
N59' C53' C52' 106.7(17)
N59' C53' H53P 110.4
C52' C53' H53P 110.4
N59' C53' H53Q 110.4
C52' C53' H53Q 110.4
H53P C53' H53Q 108.6
N56' C54' C55' 110.9(15)
N56' C54' H54P 109.5
C55' C54' H54P 109.5
N56' C54' H54Q 109.5
C55' C54' H54Q 109.5
H54P C54' H54Q 108.0
N58' C55' C54' 106.5(18)
N58' C55' H55P 110.4
C54' C55' H55P 110.4
N58' C55' H55Q 110.4
C54' C55' H55Q 110.4
H55P C55' H55Q 108.6
C50' N56' C54' 114.2(12)
C50' N56' C52' 112.9(11)
C54' N56' C52' 111.2(11)
C50' N56' Al1 106.5(10)
C54' N56' Al1 102.0(10)
C52' N56' Al1 109.3(10)
C17 N57' C51' 123(2)
C17 N57' Al1 117.3(15)
C51' N57' Al1 119.0(15)
C10 N58' C55' 122(2)
C10 N58' Al1 118(2)
C55' N58' Al1 118.1(15)
C3 N59' C53' 124(2)
C3 N59' Al1 118(2)
C53' N59' Al1 118.3(15)

loop_
_geom_bond_atom_site_label_1
_geom_bond_atom_site_label_2
_geom_bond_distance
Al1 N57' 1.80(3)
Al1 N59 1.819(12)
Al1 N58' 1.83(3)
Al1 N58 1.876(12)
Al1 N57 1.889(9)
Al1 N59' 1.98(3)
Al1 N56 2.024(7)
Al1 N56' 2.07(2)
Al1 Co1 2.2360(7)
Co1 N7 1.934(2)
Co1 N5 1.935(2)
Co1 C22 1.957(2)
Co1 N3 1.9908(19)
C3 N59' 1.26(2)
C3 N3 1.376(3)
C3 N59 1.386(8)
C3 C4 1.407(3)
C4 C5 1.364(4)
C4 H4 0.9500
C5 C6 1.394(4)
C5 H5 0.9500
C6 C7 1.372(3)
C6 H6 0.9500
C7 N3 1.347(3)
C7 H7 0.9500
C10 N58 1.350(10)
C10 N5 1.387(3)
C10 N58' 1.39(3)
C10 C11 1.409(3)
C11 C12 1.379(4)
C11 H11 0.9500
C12 C13 1.383(4)
C12 H12 0.9500
C13 C14 1.365(4)
C13 H13 0.9500
C14 N5 1.350(3)
C14 H14 0.9500
C17 N57 1.344(9)
C17 N7 1.390(3)
C17 C18 1.405(3)
C17 N57' 1.41(2)
C18 C19 1.371(4)
C18 H18 0.9500
C19 C20 1.390(4)
C19 H19 0.9500
C20 C21 1.368(4)
C20 H20 0.9500
C21 N7 1.344(3)
C21 H21 0.9500
C22 H22A 0.9800
C22 H22B 0.9800
C22 H22C 0.9800
C23 C28 1.386(5)
C23 C24 1.390(5)
C23 H23 0.9500
C24 C25 1.355(5)
C24 H24 0.9500
C25 C26 1.364(5)
C25 H25 0.9500
C26 C27 1.352(5)
C26 H26 0.9500
C27 C28 1.356(5)
C27 H27 0.9500
C28 H28 0.9500
C50 N56 1.489(5)
C50 C51 1.534(8)
C50 H50A 0.9900
C50 H50B 0.9900
C51 N57 1.459(6)
C51 H51A 0.9900
C51 H51B 0.9900
C52 N56 1.492(6)
C52 C53 1.553(9)
C52 H52A 0.9900
C52 H52B 0.9900
C53 N59 1.460(6)
C53 H53A 0.9900
C53 H53B 0.9900
C54 N56 1.490(6)
C54 C55 1.542(8)
C54 H54A 0.9900
C54 H54B 0.9900
C55 N58 1.462(6)
C55 H55A 0.9900
C55 H55B 0.9900
C50' N56' 1.483(14)
C50' C51' 1.543(15)
C50' H50P 0.9900
C50' H50Q 0.9900
C51' N57' 1.453(15)
C51' H51P 0.9900
C51' H51Q 0.9900
C52' N56' 1.496(14)
C52' C53' 1.555(17)
C52' H52P 0.9900
C52' H52Q 0.9900
C53' N59' 1.466(15)
C53' H53P 0.9900
C53' H53Q 0.9900
C54' N56' 1.488(14)
C54' C55' 1.551(16)
C54' H54P 0.9900
C54' H54Q 0.9900
C55' N58' 1.463(15)
C55' H55P 0.9900
C55' H55Q 0.9900

loop_
_geom_torsion_atom_site_label_1
_geom_torsion_atom_site_label_2
_geom_torsion_atom_site_label_3
_geom_torsion_atom_site_label_4
_geom_torsion
N59' C3 C4 C5 -174(3)
N3 C3 C4 C5 1.0(4)
N59 C3 C4 C5 -179.8(10)
C3 C4 C5 C6 -0.7(4)
C4 C5 C6 C7 -0.4(4)
C5 C6 C7 N3 1.4(4)
C6 C7 N3 C3 -1.2(4)
C6 C7 N3 Co1 176.3(2)
N59' C3 N3 C7 175(3)
N59 C3 N3 C7 -179.4(9)
C4 C3 N3 C7 -0.1(3)
N59' C3 N3 Co1 -2(3)
N59 C3 N3 Co1 3.3(9)
C4 C3 N3 Co1 -177.43(17)
N58 C10 C11 C12 179.0(13)
N5 C10 C11 C12 -1.5(4)
N58' C10 C11 C12 176(3)
C10 C11 C12 C13 0.8(4)
C11 C12 C13 C14 0.2(4)
C12 C13 C14 N5 -0.5(4)
C13 C14 N5 C10 -0.2(4)
C13 C14 N5 Co1 171.9(2)
N58 C10 N5 C14 -179.3(11)
N58' C10 N5 C14 -176(3)
C11 C10 N5 C14 1.2(3)
N58 C10 N5 Co1 8.8(12)
N58' C10 N5 Co1 12(3)
C11 C10 N5 Co1 -170.77(17)
N57 C17 C18 C19 -177.2(4)
N7 C17 C18 C19 4.5(4)
N57' C17 C18 C19 -161.4(13)
C17 C18 C19 C20 -0.8(4)
C18 C19 C20 C21 -2.7(4)
C19 C20 C21 N7 2.6(4)
C20 C21 N7 C17 1.0(4)
C20 C21 N7 Co1 -173.3(2)
N57 C17 N7 C21 177.0(4)
C18 C17 N7 C21 -4.6(3)
N57' C17 N7 C21 162.8(12)
N57 C17 N7 Co1 -8.6(4)
C18 C17 N7 Co1 169.88(17)
N57' C17 N7 Co1 -22.8(12)
C28 C23 C24 C25 0.9(5)
C23 C24 C25 C26 -0.6(5)
C24 C25 C26 C27 -0.1(5)
C25 C26 C27 C28 0.6(5)
C26 C27 C28 C23 -0.3(5)
C24 C23 C28 C27 -0.5(5)
N56 C50 C51 N57 -41.3(6)
N56 C52 C53 N59 -40.1(12)
N56 C54 C55 N58 -37.7(14)
C51 C50 N56 C54 157.0(5)
C51 C50 N56 C52 -73.8(6)
C51 C50 N56 Al1 39.4(5)
C55 C54 N56 C50 -83.3(8)
C55 C54 N56 C52 147.7(7)
C55 C54 N56 Al1 33.7(7)
C53 C52 N56 C50 151.3(7)
C53 C52 N56 C54 -78.4(7)
C53 C52 N56 Al1 37.1(6)
N7 C17 N57 C51 -167.4(5)
C18 C17 N57 C51 14.3(8)
N7 C17 N57 Al1 -19.5(5)
C18 C17 N57 Al1 162.2(3)
C50 C51 N57 C17 171.4(5)
C50 C51 N57 Al1 23.7(8)
N59 Al1 N57 C17 -66.3(6)
N58 Al1 N57 C17 127.6(6)
N56 Al1 N57 C17 -150.9(5)
Co1 Al1 N57 C17 31.9(5)
N59 Al1 N57 C51 82.9(7)
N58 Al1 N57 C51 -83.3(7)
N56 Al1 N57 C51 -1.8(6)
Co1 Al1 N57 C51 -178.9(6)
N5 C10 N58 C55 177.3(15)
C11 C10 N58 C55 -3(3)
N5 C10 N58 Al1 12.9(18)
C11 C10 N58 Al1 -167.6(7)
C54 C55 N58 C10 -140.2(16)
C54 C55 N58 Al1 24(2)
N59 Al1 N58 C10 75.3(17)
N57 Al1 N58 C10 -118.4(15)
N56 Al1 N58 C10 160.4(16)
Co1 Al1 N58 C10 -23.3(16)
N59 Al1 N58 C55 -90.2(16)
N57 Al1 N58 C55 76.1(17)
N56 Al1 N58 C55 -5.1(16)
Co1 Al1 N58 C55 171.2(16)
N3 C3 N59 C53 -177.9(12)
C4 C3 N59 C53 3(2)
N3 C3 N59 Al1 -6.9(15)
C4 C3 N59 Al1 173.8(6)
C52 C53 N59 C3 -164.9(13)
C52 C53 N59 Al1 23.8(16)
N58 Al1 N59 C3 -90.0(13)
N57 Al1 N59 C3 102.3(13)
N56 Al1 N59 C3 -174.2(13)
Co1 Al1 N59 C3 6.7(13)
N58 Al1 N59 C53 81.3(14)
N57 Al1 N59 C53 -86.4(13)
N56 Al1 N59 C53 -2.9(13)
Co1 Al1 N59 C53 178.0(13)
N56' C50' C51' N57' 36(3)
N56' C52' C53' N59' 40(4)
N56' C54' C55' N58' 38(4)
C51' C50' N56' C54' 82(2)
C51' C50' N56' C52' -149.5(16)
C51' C50' N56' Al1 -29.5(16)
C55' C54' N56' C50' -157(2)
C55' C54' N56' C52' 73(2)
C55' C54' N56' Al1 -43(2)
C53' C52' N56' C50' 78(2)
C53' C52' N56' C54' -152.2(19)
C53' C52' N56' Al1 -40(2)
N7 C17 N57' C51' -169(2)
C18 C17 N57' C51' -2(3)
N7 C17 N57' Al1 3(2)
C18 C17 N57' Al1 170.0(8)
C50' C51' N57' C17 146.2(19)
C50' C51' N57' Al1 -26(3)
N58' Al1 N57' C17 116(2)
N59' Al1 N57' C17 -85.7(18)
N56' Al1 N57' C17 -164.7(17)
Co1 Al1 N57' C17 12.3(17)
N58' Al1 N57' C51' -71(3)
N59' Al1 N57' C51' 87(2)
N56' Al1 N57' C51' 8(2)
Co1 Al1 N57' C51' -175(2)
N5 C10 N58' C55' 174(4)
C11 C10 N58' C55' -3(7)
N5 C10 N58' Al1 8(5)
C11 C10 N58' Al1 -169.1(19)
C54' C55' N58' C10 -178(4)
C54' C55' N58' Al1 -13(6)
N57' Al1 N58' C10 -124(4)
N59' Al1 N58' C10 78(5)
N56' Al1 N58' C10 157(4)
Co1 Al1 N58' C10 -19(4)
N57' Al1 N58' C55' 70(5)
N59' Al1 N58' C55' -89(5)
N56' Al1 N58' C55' -9(5)
Co1 Al1 N58' C55' 174(5)
N3 C3 N59' C53' -179(4)
C4 C3 N59' C53' -4(6)
N3 C3 N59' Al1 3(5)
C4 C3 N59' Al1 177.7(16)
C52' C53' N59' C3 159(4)
C52' C53' N59' Al1 -22(5)
